data_2209726
loop_
_publ_author_name
'Wang, Peng-Fei'
'Liu, Guang-Xiang'
'Chen, You-Cun'

_publ_section_title
;
 An ion-pair complex composed of two
 <i>N</i>-(4-cyanobenzyl)quinolinium cations, two
 7,7,8,8-tetracyanoquinodimethane anions and one neutral
 7,7,8,8-tetracyanoquinodimethane molecule
;
_journal_coeditor_code AT2050
_journal_issue 8
_journal_name_full 'Acta Crystallographica Section E'
_journal_page_first o3256
_journal_page_last o3258
_journal_paper_doi 10.1107/S1600536806025736
_journal_volume 62
_journal_year 2006
_chemical_formula_iupac '2C17 H13 N2 + , 2C12 H4 N4 1-, C12 H4 N4'
_chemical_formula_moiety '2C17 H13 N2 + , 2C12 H4 N4 1-, C12 H4 N4'
_chemical_formula_sum 'C70 H38 N16'
_chemical_formula_weight 1103.16
_chemical_name_systematic
;
N-(4-cyanobenzyl)quinolinium--7,7,8,8-tetracyanoquinodimethane (2/3)
;
_space_group_IT_number 14
_symmetry_cell_setting monoclinic
_symmetry_space_group_name_Hall '-P 2ybc'
_symmetry_space_group_name_H-M 'P 1 21/c 1'
_atom_sites_solution_hydrogens geom
_atom_sites_solution_primary direct
_atom_sites_solution_secondary difmap
_audit_creation_method SHELXL97
_cell_angle_alpha 90.00
_cell_angle_beta 114.327(3)
_cell_angle_gamma 90.00
_cell_formula_units_Z 2
_cell_length_a 16.083(3)
_cell_length_b 10.8627(17)
_cell_length_c 17.099(3)
_cell_measurement_reflns_used 3296
_cell_measurement_temperature 293(2)
_cell_measurement_theta_max 26.53
_cell_measurement_theta_min 2.29
_cell_volume 2722.0(8)
_computing_cell_refinement SMART
_computing_data_collection 'SMART (Bruker, 2000)'
_computing_data_reduction 'SAINT (Bruker, 2000)'
_computing_molecular_graphics 'SHELXTL (Bruker, 2000)'
_computing_publication_material SHELXTL
_computing_structure_refinement 'SHELXL97 (Sheldrick, 1997)'
_computing_structure_solution 'SHELXS97 (Sheldrick, 1997)'
_diffrn_ambient_temperature 293(2)
_diffrn_measured_fraction_theta_full 0.997
_diffrn_measured_fraction_theta_max 0.997
_diffrn_measurement_device_type 'Bruker SMART APEX CCD area-detector'
_diffrn_measurement_method '\f and \w'
_diffrn_radiation_monochromator graphite
_diffrn_radiation_source 'sealed tube'
_diffrn_radiation_type MoK\a
_diffrn_radiation_wavelength 0.71073
_diffrn_reflns_av_R_equivalents 0.0545
_diffrn_reflns_av_sigmaI/netI 0.0882
_diffrn_reflns_limit_h_max 19
_diffrn_reflns_limit_h_min -19
_diffrn_reflns_limit_k_max 13
_diffrn_reflns_limit_k_min -13
_diffrn_reflns_limit_l_max 14
_diffrn_reflns_limit_l_min -21
_diffrn_reflns_number 14142
_diffrn_reflns_theta_full 26.00
_diffrn_reflns_theta_max 26.00
_diffrn_reflns_theta_min 2.29
_diffrn_standards_decay_% 0
_diffrn_standards_number 0
_exptl_absorpt_coefficient_mu 0.084
_exptl_absorpt_correction_T_max 0.9875
_exptl_absorpt_correction_T_min 0.9834
_exptl_absorpt_correction_type multi-scan
_exptl_absorpt_process_details '(SADABS; Bruker, 2000)'
_exptl_crystal_colour 'dark green'
_exptl_crystal_density_diffrn 1.346
_exptl_crystal_density_method 'not measured'
_exptl_crystal_description block
_exptl_crystal_F_000 1140
_exptl_crystal_size_max 0.20
_exptl_crystal_size_mid 0.20
_exptl_crystal_size_min 0.15
_refine_diff_density_max 0.215
_refine_diff_density_min -0.207
_refine_ls_extinction_method none
_refine_ls_goodness_of_fit_ref 1.050
_refine_ls_hydrogen_treatment constr
_refine_ls_matrix_type full
_refine_ls_number_parameters 388
_refine_ls_number_reflns 5321
_refine_ls_number_restraints 0
_refine_ls_restrained_S_all 1.050
_refine_ls_R_factor_all 0.0727
_refine_ls_R_factor_gt 0.0561
_refine_ls_shift/su_max 0.000
_refine_ls_shift/su_mean 0.000
_refine_ls_structure_factor_coef Fsqd
_refine_ls_weighting_details 'calc w = 1/[\s^2^(Fo^2^)+0.5287P] where P=(Fo^2^+2Fc^2^)/3'
_refine_ls_weighting_scheme calc
_refine_ls_wR_factor_gt 0.1292
_refine_ls_wR_factor_ref 0.1382
_reflns_number_gt 4175
_reflns_number_total 5321
_reflns_threshold_expression I>2\s(I)
_cod_data_source_file at2050.cif
_cod_data_source_block I
_cod_original_cell_volume 2722.0(7)
_cod_original_sg_symbol_H-M 'P 21/c'
_cod_database_code 2209726
_cod_database_fobs_code 2209726

loop_
_symmetry_equiv_pos_as_xyz
'x, y, z'
'-x, y+1/2, -z+1/2'
'-x, -y, -z'
'x, -y-1/2, z-1/2'

loop_
_atom_site_type_symbol
_atom_site_label
_atom_site_fract_x
_atom_site_fract_y
_atom_site_fract_z
_atom_site_U_iso_or_equiv
_atom_site_adp_type
_atom_site_calc_flag
_atom_site_refinement_flags
_atom_site_occupancy
N N1 0.34564(13) 0.9686(2) 0.22175(12) 0.0796(6) Uani d . 1
N N2 0.19916(14) 1.0214(2) -0.04701(12) 0.0762(6) Uani d . 1
N N3 0.62204(14) 0.7121(2) -0.14023(15) 0.0821(7) Uani d . 1
N N4 0.77818(14) 0.6509(2) 0.13440(16) 0.0897(7) Uani d . 1
N N5 0.35809(13) 0.62120(19) 0.17934(12) 0.0719(6) Uani d . 1
N N6 0.22321(11) 0.71195(19) -0.09163(12) 0.0653(5) Uani d . 1
N N7 -0.11670(13) 0.04670(18) 0.49120(12) 0.0656(5) Uani d . 1
N N8 0.05696(9) 0.42992(13) 0.22015(9) 0.0379(3) Uani d . 1
C C1 -0.10134(13) 0.11791(19) 0.45041(12) 0.0487(5) Uani d . 1
C C2 -0.08183(12) 0.20649(17) 0.39781(10) 0.0414(4) Uani d . 1
C C3 0.00496(12) 0.21083(17) 0.39901(11) 0.0435(4) Uani d . 1
H H3 0.0511 0.1607 0.4363 0.052 Uiso calc R 1
C C4 0.02212(11) 0.28969(17) 0.34475(10) 0.0407(4) Uani d . 1
H H4 0.0803 0.2928 0.3457 0.049 Uiso calc R 1
C C5 -0.04558(11) 0.36437(16) 0.28893(10) 0.0369(4) Uani d . 1
C C6 -0.13159(12) 0.36175(18) 0.29008(12) 0.0452(4) Uani d . 1
H H6 -0.1774 0.4135 0.2539 0.054 Uiso calc R 1
C C7 -0.14914(12) 0.28339(18) 0.34417(12) 0.0477(5) Uani d . 1
H H7 -0.2067 0.2821 0.3446 0.057 Uiso calc R 1
C C8 -0.03095(12) 0.45028(17) 0.22680(12) 0.0430(4) Uani d . 1
H H8A -0.0804 0.4397 0.1705 0.052 Uiso calc R 1
H H8B -0.0331 0.5345 0.2448 0.052 Uiso calc R 1
C C9 0.12390(13) 0.50912(18) 0.25719(11) 0.0460(5) Uani d . 1
H H9 0.1147 0.5752 0.2873 0.055 Uiso calc R 1
C C10 0.20756(13) 0.4967(2) 0.25259(12) 0.0534(5) Uani d . 1
H H10 0.2534 0.5546 0.2783 0.064 Uiso calc R 1
C C11 0.22158(12) 0.3999(2) 0.21045(12) 0.0529(5) Uani d . 1
H H11 0.2772 0.3913 0.2064 0.063 Uiso calc R 1
C C12 0.15313(11) 0.31195(18) 0.17266(11) 0.0436(4) Uani d . 1
C C13 0.16457(15) 0.2080(2) 0.12908(13) 0.0586(6) Uani d . 1
H H13 0.2200 0.1956 0.1253 0.070 Uiso calc R 1
C C14 0.09696(16) 0.1265(2) 0.09297(14) 0.0614(6) Uani d . 1
H H14 0.1059 0.0578 0.0649 0.074 Uiso calc R 1
C C15 0.01301(14) 0.14448(19) 0.09735(12) 0.0537(5) Uani d . 1
H H15 -0.0335 0.0875 0.0717 0.064 Uiso calc R 1
C C16 -0.00195(12) 0.24336(17) 0.13821(11) 0.0426(4) Uani d . 1
H H16 -0.0583 0.2543 0.1403 0.051 Uiso calc R 1
C C17 0.06793(11) 0.32850(16) 0.17706(10) 0.0369(4) Uani d . 1
C C18 0.26579(14) 0.9889(2) 0.00643(13) 0.0514(5) Uani d . 1
C C19 0.34683(12) 0.94830(18) 0.07388(11) 0.0446(4) Uani d . 1
C C20 0.34779(13) 0.9590(2) 0.15652(13) 0.0528(5) Uani d . 1
C C21 0.41926(11) 0.89603(18) 0.05936(11) 0.0440(4) Uani d . 1
C C22 0.41549(12) 0.88743(18) -0.02445(12) 0.0469(5) Uani d . 1
H H22 0.3648 0.9182 -0.0704 0.056 Uiso calc R 1
C C23 0.48412(13) 0.83532(19) -0.03940(12) 0.0495(5) Uani d . 1
H H23 0.4793 0.8302 -0.0954 0.059 Uiso calc R 1
C C24 0.56275(12) 0.78871(19) 0.02838(13) 0.0511(5) Uani d . 1
C C25 0.56641(12) 0.7975(2) 0.11217(13) 0.0549(5) Uani d . 1
H H25 0.6170 0.7666 0.1581 0.066 Uiso calc R 1
C C26 0.49794(12) 0.8497(2) 0.12725(12) 0.0518(5) Uani d . 1
H H26 0.5029 0.8552 0.1833 0.062 Uiso calc R 1
C C27 0.63346(13) 0.7336(2) 0.01285(14) 0.0583(6) Uani d . 1
C C28 0.62766(14) 0.7221(2) -0.07184(17) 0.0630(6) Uani d . 1
C C29 0.71356(15) 0.6878(2) 0.08023(17) 0.0678(7) Uani d . 1
C C30 0.42493(11) 0.54602(17) -0.06944(11) 0.0408(4) Uani d . 1
H H30 0.3747 0.5772 -0.1155 0.049 Uiso calc R 1
C C31 0.42811(11) 0.55431(16) 0.01501(11) 0.0386(4) Uani d . 1
C C32 0.50671(11) 0.50611(17) 0.08362(11) 0.0405(4) Uani d . 1
H H32 0.5109 0.5108 0.1394 0.049 Uiso calc R 1
C C33 0.35852(11) 0.60989(18) 0.02995(12) 0.0434(4) Uani d . 1
C C34 0.28253(12) 0.66475(19) -0.03757(13) 0.0481(5) Uani d . 1
C C35 0.35867(12) 0.61575(19) 0.11309(13) 0.0504(5) Uani d . 1

loop_
_atom_site_aniso_label
_atom_site_aniso_U_11
_atom_site_aniso_U_22
_atom_site_aniso_U_33
_atom_site_aniso_U_12
_atom_site_aniso_U_13
_atom_site_aniso_U_23
N1 0.0605(12) 0.132(2) 0.0521(11) 0.0007(12) 0.0288(9) -0.0159(11)
N2 0.0667(13) 0.1008(17) 0.0623(12) 0.0324(12) 0.0276(10) 0.0040(11)
N3 0.0810(14) 0.0934(17) 0.1049(16) -0.0064(12) 0.0715(13) -0.0147(13)
N4 0.0400(11) 0.1110(19) 0.1185(18) -0.0042(12) 0.0331(12) -0.0188(14)
N5 0.0730(13) 0.0904(15) 0.0736(13) -0.0024(11) 0.0518(11) -0.0083(11)
N6 0.0325(9) 0.0851(14) 0.0749(12) 0.0076(9) 0.0187(9) -0.0080(10)
N7 0.0781(13) 0.0675(13) 0.0657(11) -0.0028(10) 0.0443(10) 0.0098(9)
N8 0.0360(8) 0.0436(9) 0.0394(8) 0.0038(7) 0.0209(6) 0.0077(6)
C1 0.0548(12) 0.0527(12) 0.0462(10) -0.0058(10) 0.0283(9) -0.0056(9)
C2 0.0472(10) 0.0458(11) 0.0378(9) -0.0055(9) 0.0242(8) -0.0068(8)
C3 0.0405(10) 0.0506(11) 0.0377(9) 0.0031(8) 0.0146(8) 0.0017(8)
C4 0.0334(9) 0.0500(11) 0.0429(9) -0.0006(8) 0.0200(8) -0.0006(8)
C5 0.0369(9) 0.0393(10) 0.0395(9) 0.0016(8) 0.0209(7) -0.0034(7)
C6 0.0381(10) 0.0518(12) 0.0519(10) 0.0085(9) 0.0249(8) 0.0033(9)
C7 0.0426(10) 0.0563(12) 0.0561(11) -0.0004(9) 0.0324(9) -0.0020(9)
C8 0.0398(10) 0.0481(11) 0.0503(10) 0.0097(8) 0.0278(8) 0.0046(8)
C9 0.0494(11) 0.0493(11) 0.0408(9) -0.0050(9) 0.0202(8) 0.0042(8)
C10 0.0393(10) 0.0712(15) 0.0479(11) -0.0113(10) 0.0162(9) 0.0098(10)
C11 0.0349(10) 0.0777(15) 0.0521(11) 0.0055(10) 0.0239(9) 0.0190(11)
C12 0.0367(9) 0.0575(12) 0.0435(9) 0.0095(9) 0.0236(8) 0.0154(9)
C13 0.0572(13) 0.0702(15) 0.0668(13) 0.0180(12) 0.0442(11) 0.0096(11)
C14 0.0780(15) 0.0573(14) 0.0662(13) 0.0137(12) 0.0470(12) 0.0000(11)
C15 0.0636(13) 0.0542(13) 0.0486(11) -0.0026(10) 0.0285(10) 0.0002(9)
C16 0.0373(9) 0.0523(12) 0.0424(9) 0.0040(9) 0.0206(8) 0.0068(8)
C17 0.0352(9) 0.0447(10) 0.0367(8) 0.0084(8) 0.0207(7) 0.0109(7)
C18 0.0520(12) 0.0593(13) 0.0529(11) 0.0078(10) 0.0319(10) -0.0040(10)
C19 0.0371(10) 0.0555(12) 0.0455(10) -0.0042(9) 0.0212(8) -0.0085(8)
C20 0.0374(10) 0.0724(15) 0.0517(12) -0.0012(10) 0.0215(9) -0.0113(10)
C21 0.0346(9) 0.0537(11) 0.0487(10) -0.0103(9) 0.0223(8) -0.0113(8)
C22 0.0412(10) 0.0565(12) 0.0485(10) -0.0071(9) 0.0241(8) -0.0060(9)
C23 0.0459(11) 0.0595(13) 0.0543(11) -0.0129(9) 0.0317(9) -0.0142(9)
C24 0.0354(10) 0.0611(13) 0.0652(12) -0.0155(9) 0.0291(9) -0.0206(10)
C25 0.0304(9) 0.0736(15) 0.0583(12) -0.0081(10) 0.0158(8) -0.0196(10)
C26 0.0362(10) 0.0736(14) 0.0478(10) -0.0078(10) 0.0195(8) -0.0169(10)
C27 0.0375(11) 0.0685(15) 0.0804(14) -0.0140(10) 0.0359(11) -0.0233(11)
C28 0.0500(12) 0.0628(15) 0.0986(17) -0.0127(10) 0.0534(13) -0.0183(13)
C29 0.0347(12) 0.0795(17) 0.0988(17) -0.0130(12) 0.0371(12) -0.0290(14)
C30 0.0283(9) 0.0525(11) 0.0417(9) -0.0003(8) 0.0145(7) -0.0027(8)
C31 0.0285(9) 0.0444(11) 0.0469(10) -0.0072(8) 0.0195(7) -0.0074(8)
C32 0.0328(9) 0.0529(11) 0.0396(9) -0.0035(8) 0.0186(8) -0.0051(8)
C33 0.0299(9) 0.0507(11) 0.0553(10) -0.0054(8) 0.0233(8) -0.0078(9)
C34 0.0286(10) 0.0592(13) 0.0630(12) -0.0042(9) 0.0253(9) -0.0122(10)
C35 0.0393(10) 0.0594(13) 0.0647(12) -0.0029(9) 0.0337(10) -0.0074(10)

loop_
_atom_type_symbol
_atom_type_description
_atom_type_scat_dispersion_real
_atom_type_scat_dispersion_imag
_atom_type_scat_source
C C 0.0033 0.0016 'International Tables Vol C Tables 4.2.6.8 and 6.1.1.4'
H H 0.0000 0.0000 'International Tables Vol C Tables 4.2.6.8 and 6.1.1.4'
N N 0.0061 0.0033 'International Tables Vol C Tables 4.2.6.8 and 6.1.1.4'

loop_
_geom_angle_atom_site_label_1
_geom_angle_atom_site_label_2
_geom_angle_atom_site_label_3
_geom_angle_site_symmetry_1
_geom_angle
C9 N8 C17 . 121.33(14)
C9 N8 C8 . 118.82(15)
C17 N8 C8 . 119.84(14)
N7 C1 C2 . 179.0(2)
C7 C2 C3 . 119.96(16)
C7 C2 C1 . 120.60(16)
C3 C2 C1 . 119.39(17)
C4 C3 C2 . 119.50(17)
C4 C3 H3 . 120.3
C2 C3 H3 . 120.3
C3 C4 C5 . 120.96(15)
C3 C4 H4 . 119.5
C5 C4 H4 . 119.5
C4 C5 C6 . 118.98(16)
C4 C5 C8 . 123.08(14)
C6 C5 C8 . 117.93(15)
C7 C6 C5 . 120.32(17)
C7 C6 H6 . 119.8
C5 C6 H6 . 119.8
C6 C7 C2 . 120.22(16)
C6 C7 H7 . 119.9
C2 C7 H7 . 119.9
N8 C8 C5 . 113.19(14)
N8 C8 H8A . 108.9
C5 C8 H8A . 108.9
N8 C8 H8B . 108.9
C5 C8 H8B . 108.9
H8A C8 H8B . 107.8
N8 C9 C10 . 121.94(18)
N8 C9 H9 . 119.0
C10 C9 H9 . 119.0
C11 C10 C9 . 119.12(18)
C11 C10 H10 . 120.4
C9 C10 H10 . 120.4
C10 C11 C12 . 120.51(16)
C10 C11 H11 . 119.7
C12 C11 H11 . 119.7
C11 C12 C13 . 122.90(17)
C11 C12 C17 . 118.96(18)
C13 C12 C17 . 118.13(18)
C14 C13 C12 . 121.09(17)
C14 C13 H13 . 119.5
C12 C13 H13 . 119.5
C13 C14 C15 . 120.14(19)
C13 C14 H14 . 119.9
C15 C14 H14 . 119.9
C16 C15 C14 . 121.3(2)
C16 C15 H15 . 119.4
C14 C15 H15 . 119.4
C15 C16 C17 . 119.44(16)
C15 C16 H16 . 120.3
C17 C16 H16 . 120.3
N8 C17 C16 . 122.00(14)
N8 C17 C12 . 118.08(16)
C16 C17 C12 . 119.92(16)
N2 C18 C19 . 178.5(2)
C21 C19 C18 . 122.40(16)
C21 C19 C20 . 122.78(17)
C18 C19 C20 . 114.76(15)
N1 C20 C19 . 177.8(2)
C19 C21 C26 . 121.72(16)
C19 C21 C22 . 120.88(17)
C26 C21 C22 . 117.40(15)
C23 C22 C21 . 121.42(18)
C23 C22 H22 . 119.3
C21 C22 H22 . 119.3
C22 C23 C24 . 121.26(17)
C22 C23 H23 . 119.4
C24 C23 H23 . 119.4
C27 C24 C23 . 121.30(18)
C27 C24 C25 . 121.46(19)
C23 C24 C25 . 117.23(16)
C26 C25 C24 . 121.59(19)
C26 C25 H25 . 119.2
C24 C25 H25 . 119.2
C25 C26 C21 . 121.10(18)
C25 C26 H26 . 119.5
C21 C26 H26 . 119.5
C24 C27 C28 . 120.9(2)
C24 C27 C29 . 122.11(19)
C28 C27 C29 . 117.02(17)
N3 C28 C27 . 179.2(2)
N4 C29 C27 . 179.9(3)
C32 C30 C31 3_665 121.20(16)
C32 C30 H30 3_665 119.4
C31 C30 H30 . 119.4
C33 C31 C32 . 121.26(16)
C33 C31 C30 . 121.30(16)
C32 C31 C30 . 117.42(14)
C30 C32 C31 3_665 121.38(16)
C30 C32 H32 3_665 119.3
C31 C32 H32 . 119.3
C31 C33 C34 . 121.53(16)
C31 C33 C35 . 122.36(17)
C34 C33 C35 . 116.11(15)
N6 C34 C33 . 177.8(2)
N5 C35 C33 . 179.3(2)

loop_
_geom_bond_atom_site_label_1
_geom_bond_atom_site_label_2
_geom_bond_site_symmetry_2
_geom_bond_distance
N1 C20 . 1.135(2)
N2 C18 . 1.141(3)
N3 C28 . 1.140(3)
N4 C29 . 1.143(3)
N5 C35 . 1.138(2)
N6 C34 . 1.141(2)
N7 C1 . 1.135(2)
N8 C9 . 1.319(2)
N8 C17 . 1.376(2)
N8 C8 . 1.481(2)
C1 C2 . 1.437(3)
C2 C7 . 1.376(3)
C2 C3 . 1.388(2)
C3 C4 . 1.372(2)
C3 H3 . 0.9300
C4 C5 . 1.378(2)
C4 H4 . 0.9300
C5 C6 . 1.392(2)
C5 C8 . 1.504(2)
C6 C7 . 1.369(2)
C6 H6 . 0.9300
C7 H7 . 0.9300
C8 H8A . 0.9700
C8 H8B . 0.9700
C9 C10 . 1.386(3)
C9 H9 . 0.9300
C10 C11 . 1.346(3)
C10 H10 . 0.9300
C11 C12 . 1.398(3)
C11 H11 . 0.9300
C12 C13 . 1.406(3)
C12 C17 . 1.414(2)
C13 C14 . 1.339(3)
C13 H13 . 0.9300
C14 C15 . 1.396(3)
C14 H14 . 0.9300
C15 C16 . 1.356(3)
C15 H15 . 0.9300
C16 C17 . 1.395(2)
C16 H16 . 0.9300
C18 C19 . 1.409(3)
C19 C21 . 1.407(2)
C19 C20 . 1.412(2)
C21 C26 . 1.411(3)
C21 C22 . 1.412(2)
C22 C23 . 1.355(2)
C22 H22 . 0.9300
C23 C24 . 1.411(3)
C23 H23 . 0.9300
C24 C27 . 1.404(3)
C24 C25 . 1.413(3)
C25 C26 . 1.355(2)
C25 H25 . 0.9300
C26 H26 . 0.9300
C27 C28 . 1.418(3)
C27 C29 . 1.418(3)
C30 C32 3_665 1.345(2)
C30 C31 . 1.427(2)
C30 H30 . 0.9300
C31 C33 . 1.385(2)
C31 C32 . 1.424(2)
C32 C30 3_665 1.345(2)
C32 H32 . 0.9300
C33 C34 . 1.421(3)
C33 C35 . 1.422(3)

loop_
_geom_hbond_atom_site_label_D
_geom_hbond_atom_site_label_H
_geom_hbond_atom_site_label_A
_geom_hbond_site_symmetry_A
_geom_hbond_distance_DH
_geom_hbond_distance_HA
_geom_hbond_distance_DA
_geom_hbond_angle_DHA
C32 H32 N1 2_645 0.93 2.58 3.220(3) 126.4
C16 H16 N6 3_565 0.93 2.46 3.346(2) 159.9
C11 H11 N3 3_665 0.93 2.58 3.426(3) 150.7
C4 H4 N8 . 0.93 2.51 2.856(2) 102.2
C3 H3 N7 3_556 0.93 2.58 3.435(3) 153.5

loop_
_geom_torsion_atom_site_label_1
_geom_torsion_atom_site_label_2
_geom_torsion_atom_site_label_3
_geom_torsion_atom_site_label_4
_geom_torsion_site_symmetry_1
_geom_torsion_site_symmetry_4
_geom_torsion
C7 C2 C3 C4 . . -1.8(3)
C1 C2 C3 C4 . . 175.76(16)
C2 C3 C4 C5 . . -0.2(3)
C3 C4 C5 C6 . . 2.0(3)
C3 C4 C5 C8 . . -178.58(17)
C4 C5 C6 C7 . . -1.9(3)
C8 C5 C6 C7 . . 178.66(17)
C5 C6 C7 C2 . . 0.0(3)
C3 C2 C7 C6 . . 1.9(3)
C1 C2 C7 C6 . . -175.62(18)
C9 N8 C8 C5 . . -105.13(18)
C17 N8 C8 C5 . . 73.8(2)
C4 C5 C8 N8 . . 10.8(2)
C6 C5 C8 N8 . . -169.85(15)
C17 N8 C9 C10 . . 2.0(3)
C8 N8 C9 C10 . . -179.11(16)
N8 C9 C10 C11 . . -1.3(3)
C9 C10 C11 C12 . . -0.8(3)
C10 C11 C12 C13 . . -178.98(18)
C10 C11 C12 C17 . . 2.0(3)
C11 C12 C13 C14 . . -179.31(19)
C17 C12 C13 C14 . . -0.3(3)
C12 C13 C14 C15 . . 0.7(3)
C13 C14 C15 C16 . . -0.4(3)
C14 C15 C16 C17 . . -0.4(3)
C9 N8 C17 C16 . . 179.43(16)
C8 N8 C17 C16 . . 0.5(2)
C9 N8 C17 C12 . . -0.7(2)
C8 N8 C17 C12 . . -179.58(14)
C15 C16 C17 N8 . . -179.34(15)
C15 C16 C17 C12 . . 0.8(2)
C11 C12 C17 N8 . . -1.3(2)
C13 C12 C17 N8 . . 179.64(15)
C11 C12 C17 C16 . . 178.62(15)
C13 C12 C17 C16 . . -0.5(2)
C18 C19 C21 C26 . . -176.51(19)
C20 C19 C21 C26 . . 0.4(3)
C18 C19 C21 C22 . . 3.2(3)
C20 C19 C21 C22 . . -179.88(18)
C19 C21 C22 C23 . . -178.83(19)
C26 C21 C22 C23 . . 0.9(3)
C21 C22 C23 C24 . . -0.7(3)
C22 C23 C24 C27 . . 179.34(19)
C22 C23 C24 C25 . . 0.7(3)
C27 C24 C25 C26 . . -179.5(2)
C23 C24 C25 C26 . . -0.8(3)
C24 C25 C26 C21 . . 1.0(3)
C19 C21 C26 C25 . . 178.71(19)
C22 C21 C26 C25 . . -1.0(3)
C23 C24 C27 C28 . . -0.5(3)
C25 C24 C27 C28 . . 178.10(19)
C23 C24 C27 C29 . . 179.1(2)
C25 C24 C27 C29 . . -2.3(3)
C32 C30 C31 C33 3_665 . 178.86(18)
C32 C30 C31 C32 3_665 . 0.5(3)
C33 C31 C32 C30 . 3_665 -178.86(18)
C30 C31 C32 C30 . 3_665 -0.5(3)
C32 C31 C33 C34 . . 176.15(17)
C30 C31 C33 C34 . . -2.2(3)
C32 C31 C33 C35 . . -3.8(3)
C30 C31 C33 C35 . . 177.91(17)
